data_9015064
loop_
_publ_author_name
'Fourquet, J. L.'
'Plet, F.'
'de Pape, R.'

_publ_section_title
;
 RbAlF4: Structure of Its beta Metastable Form and Description of
 the Mechanism of Its Irreversible and Topotactic Phase Transition
 beta to alpha
;
_journal_issue 9
_journal_name_full 'Acta Crystallographica, Section B'
_journal_page_first 1997
_journal_page_last 2000
_journal_paper_doi 10.1107/S0567740880007790
_journal_volume 36
_journal_year 1980
_chemical_formula_sum 'Al5 F20 Rb5'
_space_group_IT_number 120
_symmetry_space_group_name_Hall 'I -4 -2c'
_symmetry_space_group_name_H-M 'I -4 c 2'
_cell_angle_alpha 90
_cell_angle_beta 90
_cell_angle_gamma 90
_cell_length_a 11.666
_cell_length_b 11.666
_cell_length_c 12.551
_cell_formula_units_Z 4
_cell_volume 1708.135
_database_code_amcsd 0009714
_exptl_crystal_density_diffrn 3.664
_cod_duplicate_entry 1000175
_cod_original_formula_sum 'Rb5 Al5 F20'
_cod_database_code 9015064
_amcsd_formula_title RbAlF4

loop_
_space_group_symop_operation_xyz
x,y,z
1/2+x,1/2+y,1/2+z
y,x,1/2-z
1/2+y,1/2+x,-z
y,-x,-z
1/2+y,1/2-x,1/2-z
x,-y,1/2+z
1/2+x,1/2-y,+z
-x,-y,z
1/2-x,1/2-y,1/2+z
-y,-x,1/2-z
1/2-y,1/2-x,-z
-y,x,-z
1/2-y,1/2+x,1/2-z
-x,y,1/2+z
1/2-x,1/2+y,+z

loop_
_atom_site_aniso_label
_atom_site_aniso_U_11
_atom_site_aniso_U_22
_atom_site_aniso_U_33
_atom_site_aniso_U_12
_atom_site_aniso_U_13
_atom_site_aniso_U_23
Rb1 0.01580 0.01580 0.02410 0.00610 0.00000 0.00000
Rb2 0.03200 0.01740 0.02260 -0.00590 0.01040 0.00270
Al1 0.00630 0.00630 0.01060 -0.00130 0.00000 0.00000
Al2 0.00590 0.00610 0.01160 0.00040 0.00450 0.00590
F1 0.00820 0.01190 0.02850 -0.00220 0.00830 0.01100
F2 0.01080 0.00750 0.03980 0.00250 -0.00660 0.00620
F3 0.03510 0.01810 0.02330 -0.00190 0.00100 -0.00620
F4 0.01980 0.01780 0.00240 -0.00410 -0.00140 0.00480
F5 0.00990 0.00990 0.02810 0.00060 0.00190 -0.00190
F6 0.00810 0.04010 0.00960 -0.01030 0.00000 0.00000

loop_
_atom_site_label
_atom_site_fract_x
_atom_site_fract_y
_atom_site_fract_z
Rb1 0.00000 0.00000 0.25000
Rb2 0.34150 0.84040 0.68810
Al1 0.50000 0.00000 0.00000
Al2 0.79260 0.07630 0.00070
F1 0.34450 0.00110 0.00150
F2 0.14190 0.06670 0.00120
F3 0.07770 0.20610 0.13850
F4 -0.08010 -0.21110 -0.14000
F5 0.21840 -0.28160 0.50000
F6 0.00000 0.50000 0.13790

loop_
_cod_related_entry_id
_cod_related_entry_database
_cod_related_entry_code
1 AMCSD 0009714
